data_2204640
loop_
_publ_author_name
'Liu, Zhao-Di'
'Zhu, Hai-Liang'

_publ_section_title
;<i>catena</i>-Poly[[\m-ethylenediamine-\k^2^<i>N</i>:<i>N</i>'-bis[(ethylenediamine-\k^2^<i>N,N</i>')silver(I)]
 bis[silver(I)-\m-barbiturato-\k^2^<i>N</i>:<i>N</i>']] dihydrate]
;
_journal_issue 12
_journal_name_full 'Acta Crystallographica Section E'
_journal_page_first m1883
_journal_page_last m1885
_journal_paper_doi 10.1107/S1600536804028661
_journal_volume 60
_journal_year 2004
_chemical_formula_iupac '[Ag2 (C2 H8 N2)3] [Ag2 (C8 H10 N2 O3)2], 2H2 O'
_chemical_formula_moiety 'C6 H24 Ag2 N6 2+, C16 H20 Ag2 N4 O6 2-, 2H2 O'
_chemical_formula_sum 'C22 H48 Ag4 N10 O8'
_chemical_formula_weight 1012.18
_chemical_name_systematic
;
catena-Poly[[\m-ethylenediamine-\k^2^N:N'-bis[(ethylenediamine-
\k^2^N,N')silver(I)] [silver(I)-\m-barbiturato-\k^2^N:N']] dihydrate]
;
_space_group_IT_number 2
_symmetry_cell_setting triclinic
_symmetry_space_group_name_Hall '-P 1'
_symmetry_space_group_name_H-M 'P -1'
_atom_sites_solution_hydrogens geom
_atom_sites_solution_primary direct
_atom_sites_solution_secondary difmap
_audit_creation_method SHELXL-97
_cell_angle_alpha 100.54(3)
_cell_angle_beta 99.51(3)
_cell_angle_gamma 96.76(3)
_cell_formula_units_Z 1
_cell_length_a 7.696(2)
_cell_length_b 10.759(2)
_cell_length_c 10.900(2)
_cell_measurement_reflns_used 3574
_cell_measurement_temperature 293(2)
_cell_measurement_theta_max 28
_cell_measurement_theta_min 4.3
_cell_volume 864.9(4)
_computing_cell_refinement SMART
_computing_data_collection 'SMART (Siemens, 1996)'
_computing_data_reduction 'SAINT (Siemens, 1996)'
_computing_molecular_graphics 'SHELXTL (Sheldrick, 1997b)'
_computing_publication_material SHELXTL
_computing_structure_refinement 'SHELXL97 (Sheldrick, 1997a)'
_computing_structure_solution 'SHELXS97 (Sheldrick, 1997a)'
_diffrn_ambient_temperature 293(2)
_diffrn_measured_fraction_theta_full 0.975
_diffrn_measured_fraction_theta_max 0.975
_diffrn_measurement_device_type 'Bruker SMART CCD area-detector'
_diffrn_measurement_method '\f and \w'
_diffrn_radiation_monochromator graphite
_diffrn_radiation_source 'fine-focus sealed tube'
_diffrn_radiation_type MoK\a
_diffrn_radiation_wavelength 0.71073
_diffrn_reflns_av_R_equivalents 0.0475
_diffrn_reflns_av_sigmaI/netI 0.0693
_diffrn_reflns_limit_h_max 4
_diffrn_reflns_limit_h_min -9
_diffrn_reflns_limit_k_max 12
_diffrn_reflns_limit_k_min -12
_diffrn_reflns_limit_l_max 12
_diffrn_reflns_limit_l_min -12
_diffrn_reflns_number 3574
_diffrn_reflns_theta_full 25.00
_diffrn_reflns_theta_max 25.00
_diffrn_reflns_theta_min 1.94
_diffrn_standards_decay_% 0
_diffrn_standards_interval_count 0
_diffrn_standards_interval_time 0
_diffrn_standards_number 0
_exptl_absorpt_coefficient_mu 2.287
_exptl_absorpt_correction_T_max 0.9141
_exptl_absorpt_correction_T_min 0.7254
_exptl_absorpt_correction_type multi-scan
_exptl_absorpt_process_details '(SADABS; Sheldrick, 1996)'
_exptl_crystal_colour colourless
_exptl_crystal_density_diffrn 1.943
_exptl_crystal_density_method 'not measured'
_exptl_crystal_description Prism
_exptl_crystal_F_000 502
_exptl_crystal_size_max 0.15
_exptl_crystal_size_mid 0.08
_exptl_crystal_size_min 0.04
_refine_diff_density_max 1.279
_refine_diff_density_min -1.434
_refine_ls_extinction_coef 0.0173(18)
_refine_ls_extinction_expression Fc^*^=kFc[1+0.001xFc^2^\l^3^/sin(2\q)]^-1/4^
_refine_ls_extinction_method SHELXTL
_refine_ls_goodness_of_fit_ref 0.935
_refine_ls_hydrogen_treatment mixed
_refine_ls_matrix_type full
_refine_ls_number_parameters 203
_refine_ls_number_reflns 2973
_refine_ls_number_restraints 4
_refine_ls_restrained_S_all 0.936
_refine_ls_R_factor_all 0.0781
_refine_ls_R_factor_gt 0.0597
_refine_ls_shift/su_max 0.000
_refine_ls_shift/su_mean 0.000
_refine_ls_structure_factor_coef Fsqd
_refine_ls_weighting_details 'calc w = 1/[\s^2^(Fo^2^)+(0.092P)^2^] where P = (Fo^2^+2Fc^2^)/3'
_refine_ls_weighting_scheme calc
_refine_ls_wR_factor_gt 0.1435
_refine_ls_wR_factor_ref 0.1517
_reflns_number_gt 2102
_reflns_number_total 2973
_reflns_threshold_expression I>2\s(I)
_cod_data_source_file ci6478.cif
_cod_data_source_block I
_cod_database_code 2204640
_cod_database_fobs_code 2204640

loop_
_symmetry_equiv_pos_as_xyz
'x, y, z'
'-x, -y, -z'

loop_
_atom_site_label
_atom_site_fract_x
_atom_site_fract_y
_atom_site_fract_z
_atom_site_U_iso_or_equiv
_atom_site_adp_type
_atom_site_calc_flag
_atom_site_refinement_flags
_atom_site_occupancy
_atom_site_type_symbol
Ag1 0.09819(12) 0.73469(9) 0.54212(9) 0.0773(4) Uani d . 1 Ag
Ag2 0.0000 1.0000 0.0000 0.0394(3) Uani d S 1 Ag
Ag3 0.5000 1.0000 0.5000 0.0422(3) Uani d S 1 Ag
C1 0.329(2) 0.5394(13) 0.6045(15) 0.126(6) Uani d D 1 C
H1A 0.4082 0.4780 0.5837 0.152 Uiso calc R 1 H
H1B 0.2476 0.5024 0.6516 0.152 Uiso calc R 1 H
C2 0.4350(15) 0.6548(13) 0.6855(13) 0.100(4) Uani d D 1 C
H2A 0.4801 0.6353 0.7673 0.121 Uiso calc R 1 H
H2B 0.5372 0.6777 0.6482 0.121 Uiso calc R 1 H
C3 -0.0668(11) 0.9563(8) 0.4470(8) 0.053(2) Uani d . 1 C
H3A -0.1708 0.9974 0.4280 0.064 Uiso calc R 1 H
H3B -0.0152 0.9412 0.3713 0.064 Uiso calc R 1 H
C4 0.2736(10) 0.9719(7) 0.2301(7) 0.0347(17) Uani d . 1 C
C5 0.2276(10) 0.7989(8) 0.0527(7) 0.0397(18) Uani d . 1 C
C6 0.3398(10) 0.7225(7) 0.1322(7) 0.0375(18) Uani d . 1 C
C7 0.4115(10) 0.7910(7) 0.2688(7) 0.0387(18) Uani d . 1 C
C8 0.2172(13) 0.5968(8) 0.1315(8) 0.058(2) Uani d . 1 C
H8A 0.1836 0.5478 0.0449 0.069 Uiso calc R 1 H
H8B 0.2845 0.5464 0.1816 0.069 Uiso calc R 1 H
C9 0.0489(13) 0.6169(10) 0.1834(10) 0.070(3) Uani d . 1 C
H9A -0.0203 0.5354 0.1791 0.105 Uiso calc R 1 H
H9B -0.0199 0.6655 0.1336 0.105 Uiso calc R 1 H
H9C 0.0806 0.6626 0.2702 0.105 Uiso calc R 1 H
C10 0.4979(13) 0.6928(9) 0.0657(9) 0.062(3) Uani d . 1 C
H10A 0.5648 0.6382 0.1104 0.074 Uiso calc R 1 H
H10B 0.4504 0.6452 -0.0203 0.074 Uiso calc R 1 H
C11 0.6207(13) 0.8063(13) 0.0599(10) 0.083(4) Uani d . 1 C
H11A 0.7141 0.7799 0.0174 0.124 Uiso calc R 1 H
H11B 0.6715 0.8529 0.1446 0.124 Uiso calc R 1 H
H11C 0.5567 0.8601 0.0139 0.124 Uiso calc R 1 H
N1 0.2312(14) 0.5592(9) 0.4911(11) 0.107(4) Uani d . 1 N
H1C 0.1484 0.4904 0.4544 0.128 Uiso calc R 1 H
H1D 0.3038 0.5720 0.4363 0.128 Uiso calc R 1 H
N2 0.3451(10) 0.7655(8) 0.7075(7) 0.067(2) Uani d . 1 N
H2C 0.4190 0.8371 0.7083 0.081 Uiso calc R 1 H
H2D 0.3097 0.7732 0.7829 0.081 Uiso calc R 1 H
N3 -0.1214(10) 0.8341(7) 0.4804(7) 0.0555(19) Uani d . 1 N
H3C -0.1944 0.7827 0.4124 0.067 Uiso calc R 1 H
H3D -0.1841 0.8478 0.5431 0.067 Uiso calc R 1 H
N4 0.3800(8) 0.9134(6) 0.3096(5) 0.0377(15) Uani d . 1 N
N5 0.1924(8) 0.9141(6) 0.1054(6) 0.0360(14) Uani d . 1 N
O1 0.2486(9) 1.0829(5) 0.2748(6) 0.0590(17) Uani d . 1 O
O2 0.1680(8) 0.7506(6) -0.0608(5) 0.0605(17) Uani d . 1 O
O3 0.4995(8) 0.7387(5) 0.3417(5) 0.0557(16) Uani d . 1 O
O1W 0.1177(8) 0.3163(6) 0.2656(6) 0.0626(17) Uani d D 1 O
H1WA 0.0278 0.2962 0.2063 0.094 Uiso d RD 1 H
H1WB 0.1891 0.2644 0.2506 0.094 Uiso d RD 1 H

loop_
_atom_site_aniso_label
_atom_site_aniso_U_11
_atom_site_aniso_U_22
_atom_site_aniso_U_33
_atom_site_aniso_U_12
_atom_site_aniso_U_13
_atom_site_aniso_U_23
Ag1 0.0792(6) 0.0797(6) 0.0825(7) 0.0390(5) 0.0130(5) 0.0267(5)
Ag2 0.0389(5) 0.0460(5) 0.0318(5) 0.0130(4) -0.0047(4) 0.0101(4)
Ag3 0.0444(6) 0.0467(5) 0.0268(5) 0.0139(4) -0.0102(4) -0.0036(4)
C1 0.136(13) 0.103(11) 0.142(14) 0.065(10) -0.022(11) 0.044(10)
C2 0.063(8) 0.129(12) 0.100(10) 0.033(8) -0.021(7) 0.022(9)
C3 0.037(5) 0.069(6) 0.054(6) 0.008(4) 0.002(4) 0.018(5)
C4 0.035(4) 0.031(4) 0.032(4) -0.001(3) 0.002(3) 0.001(3)
C5 0.036(4) 0.049(5) 0.031(4) 0.014(4) -0.002(4) 0.003(4)
C6 0.046(4) 0.031(4) 0.028(4) 0.012(3) -0.005(3) -0.005(3)
C7 0.037(4) 0.045(4) 0.030(4) 0.007(4) -0.003(3) 0.006(4)
C8 0.073(7) 0.049(5) 0.042(5) 0.013(5) -0.011(5) 0.002(4)
C9 0.063(6) 0.070(7) 0.063(7) -0.011(5) -0.003(5) 0.007(5)
C10 0.076(7) 0.057(6) 0.047(6) 0.027(5) 0.004(5) -0.004(5)
C11 0.052(6) 0.145(12) 0.057(7) 0.027(7) 0.015(5) 0.021(7)
N1 0.104(8) 0.068(6) 0.120(9) 0.044(6) -0.032(7) -0.025(6)
N2 0.063(5) 0.074(6) 0.051(5) -0.009(4) -0.002(4) 0.001(4)
N3 0.059(5) 0.062(5) 0.041(4) 0.009(4) -0.001(4) 0.006(4)
N4 0.042(4) 0.041(4) 0.023(3) 0.014(3) -0.009(3) -0.001(3)
N5 0.040(4) 0.035(3) 0.028(3) 0.006(3) -0.004(3) 0.004(3)
O1 0.080(4) 0.044(3) 0.044(4) 0.022(3) -0.008(3) -0.004(3)
O2 0.065(4) 0.076(4) 0.028(3) 0.023(3) -0.016(3) -0.005(3)
O3 0.065(4) 0.054(3) 0.039(3) 0.023(3) -0.026(3) 0.011(3)
O1W 0.060(4) 0.058(4) 0.057(4) 0.018(3) -0.019(3) 0.000(3)

loop_
_atom_type_symbol
_atom_type_description
_atom_type_scat_dispersion_real
_atom_type_scat_dispersion_imag
_atom_type_scat_source
C C 0.0033 0.0016 'International Tables Vol C Tables 4.2.6.8 and 6.1.1.4'
H H 0.0000 0.0000 'International Tables Vol C Tables 4.2.6.8 and 6.1.1.4'
Ag Ag -0.8971 1.1015 'International Tables Vol C Tables 4.2.6.8 and 6.1.1.4'
N N 0.0061 0.0033 'International Tables Vol C Tables 4.2.6.8 and 6.1.1.4'
O O 0.0106 0.0060 'International Tables Vol C Tables 4.2.6.8 and 6.1.1.4'

loop_
_geom_angle_atom_site_label_1
_geom_angle_atom_site_label_2
_geom_angle_atom_site_label_3
_geom_angle_site_symmetry_1
_geom_angle_site_symmetry_3
_geom_angle
_geom_angle_publ_flag
N3 Ag1 N1 . . 144.5(3) y
N3 Ag1 N2 . . 138.8(3) y
N1 Ag1 N2 . . 76.7(3) y
N5 Ag2 N5 2_575 . 180.0000(10) ?
N4 Ag3 N4 . 2_676 180.000(2) ?
N1 C1 C2 . . 114.1(11) ?
N1 C1 H1A . . 108.7 ?
C2 C1 H1A . . 108.7 ?
N1 C1 H1B . . 108.7 ?
C2 C1 H1B . . 108.7 ?
H1A C1 H1B . . 107.6 ?
N2 C2 C1 . . 116.4(10) ?
N2 C2 H2A . . 108.2 ?
C1 C2 H2A . . 108.2 ?
N2 C2 H2B . . 108.2 ?
C1 C2 H2B . . 108.2 ?
H2A C2 H2B . . 107.3 ?
N3 C3 C3 . 2_576 111.6(9) ?
N3 C3 H3A . . 109.3 ?
C3 C3 H3A 2_576 . 109.3 ?
N3 C3 H3B . . 109.3 ?
C3 C3 H3B 2_576 . 109.3 ?
H3A C3 H3B . . 108.0 ?
O1 C4 N4 . . 117.1(7) ?
O1 C4 N5 . . 119.2(7) ?
N4 C4 N5 . . 123.7(6) ?
O2 C5 N5 . . 121.0(7) ?
O2 C5 C6 . . 118.1(7) ?
N5 C5 C6 . . 120.9(6) ?
C7 C6 C5 . . 114.3(6) ?
C7 C6 C10 . . 109.3(7) ?
C5 C6 C10 . . 107.3(6) ?
C7 C6 C8 . . 108.7(6) ?
C5 C6 C8 . . 106.7(6) ?
C10 C6 C8 . . 110.5(6) ?
O3 C7 N4 . . 120.1(7) ?
O3 C7 C6 . . 120.1(7) ?
N4 C7 C6 . . 119.8(6) ?
C9 C8 C6 . . 114.3(7) ?
C9 C8 H8A . . 108.7 ?
C6 C8 H8A . . 108.7 ?
C9 C8 H8B . . 108.7 ?
C6 C8 H8B . . 108.7 ?
H8A C8 H8B . . 107.6 ?
C8 C9 H9A . . 109.5 ?
C8 C9 H9B . . 109.5 ?
H9A C9 H9B . . 109.5 ?
C8 C9 H9C . . 109.5 ?
H9A C9 H9C . . 109.5 ?
H9B C9 H9C . . 109.5 ?
C11 C10 C6 . . 114.6(8) ?
C11 C10 H10A . . 108.6 ?
C6 C10 H10A . . 108.6 ?
C11 C10 H10B . . 108.6 ?
C6 C10 H10B . . 108.6 ?
H10A C10 H10B . . 107.6 ?
C10 C11 H11A . . 109.5 ?
C10 C11 H11B . . 109.5 ?
H11A C11 H11B . . 109.5 ?
C10 C11 H11C . . 109.5 ?
H11A C11 H11C . . 109.5 ?
H11B C11 H11C . . 109.5 ?
C1 N1 Ag1 . . 107.2(8) ?
C1 N1 H1C . . 110.3 ?
Ag1 N1 H1C . . 110.3 ?
C1 N1 H1D . . 110.3 ?
Ag1 N1 H1D . . 110.3 ?
H1C N1 H1D . . 108.5 ?
C2 N2 Ag1 . . 107.2(6) ?
C2 N2 H2C . . 110.3 ?
Ag1 N2 H2C . . 110.3 ?
C2 N2 H2D . . 110.3 ?
Ag1 N2 H2D . . 110.3 ?
H2C N2 H2D . . 108.5 ?
C3 N3 Ag1 . . 114.6(5) ?
C3 N3 H3C . . 108.6 ?
Ag1 N3 H3C . . 108.6 ?
C3 N3 H3D . . 108.6 ?
Ag1 N3 H3D . . 108.6 ?
H3C N3 H3D . . 107.6 ?
C7 N4 C4 . . 120.8(6) ?
C7 N4 Ag3 . . 115.4(5) ?
C4 N4 Ag3 . . 123.8(5) ?
C5 N5 C4 . . 120.1(6) ?
C5 N5 Ag2 . . 119.0(5) ?
C4 N5 Ag2 . . 120.9(5) ?
H1WA O1W H1WB . . 107.9 ?

loop_
_geom_bond_atom_site_label_1
_geom_bond_atom_site_label_2
_geom_bond_site_symmetry_2
_geom_bond_distance
_geom_bond_publ_flag
Ag1 N3 . 2.183(7) y
Ag1 N1 . 2.277(8) y
Ag1 N2 . 2.339(8) y
Ag2 N5 2_575 2.125(6) ?
Ag2 N5 . 2.125(6) y
Ag3 N4 . 2.118(6) y
Ag3 N4 2_676 2.118(6) ?
C1 N1 . 1.403(15) ?
C1 C2 . 1.451(13) ?
C1 H1A . 0.97 ?
C1 H1B . 0.97 ?
C2 N2 . 1.449(14) ?
C2 H2A . 0.97 ?
C2 H2B . 0.97 ?
C3 N3 . 1.461(11) ?
C3 C3 2_576 1.502(17) ?
C3 H3A . 0.97 ?
C3 H3B . 0.97 ?
C4 O1 . 1.254(9) ?
C4 N4 . 1.380(9) ?
C4 N5 . 1.394(9) ?
C5 O2 . 1.237(9) ?
C5 N5 . 1.345(9) ?
C5 C6 . 1.534(10) ?
C6 C7 . 1.516(10) ?
C6 C10 . 1.551(12) ?
C6 C8 . 1.554(12) ?
C7 O3 . 1.217(8) ?
C7 N4 . 1.373(9) ?
C8 C9 . 1.519(13) ?
C8 H8A . 0.97 ?
C8 H8B . 0.97 ?
C9 H9A . 0.96 ?
C9 H9B . 0.96 ?
C9 H9C . 0.96 ?
C10 C11 . 1.472(16) ?
C10 H10A . 0.97 ?
C10 H10B . 0.97 ?
C11 H11A . 0.96 ?
C11 H11B . 0.96 ?
C11 H11C . 0.96 ?
N1 H1C . 0.90 ?
N1 H1D . 0.90 ?
N2 H2C . 0.90 ?
N2 H2D . 0.90 ?
N3 H3C . 0.90 ?
N3 H3D . 0.90 ?
O1W H1WA . 0.84 ?
O1W H1WB . 0.84 ?

loop_
_geom_hbond_atom_site_label_D
_geom_hbond_atom_site_label_H
_geom_hbond_atom_site_label_A
_geom_hbond_site_symmetry_A
_geom_hbond_distance_DH
_geom_hbond_distance_HA
_geom_hbond_distance_DA
_geom_hbond_angle_DHA
N1 H1C O1W . 0.90 2.48 3.168(11) 134
N2 H2C O1 2_676 0.90 2.57 3.311(10) 141
N2 H2D O2 1_556 0.90 2.20 3.082(10) 165
N3 H3C O3 1_455 0.90 2.32 3.021(9) 135
N3 H3D O1 2_576 0.90 2.15 3.012(10) 161
O1W H1WA O2 2_565 0.84 1.94 2.785(8) 176
O1W H1WB O1 1_545 0.84 2.11 2.825(8) 143

loop_
_geom_torsion_atom_site_label_1
_geom_torsion_atom_site_label_2
_geom_torsion_atom_site_label_3
_geom_torsion_atom_site_label_4
_geom_torsion_site_symmetry_1
_geom_torsion
N1 C1 C2 N2 . 47.6(19)
O2 C5 C6 C7 . 178.3(7)
N5 C5 C6 C7 . -2.9(11)
O2 C5 C6 C10 . 56.9(9)
N5 C5 C6 C10 . -124.2(8)
O2 C5 C6 C8 . -61.5(9)
N5 C5 C6 C8 . 117.4(8)
C5 C6 C7 O3 . 178.6(7)
C10 C6 C7 O3 . -61.2(10)
C8 C6 C7 O3 . 59.5(10)
C5 C6 C7 N4 . -2.8(10)
C10 C6 C7 N4 . 117.5(8)
C8 C6 C7 N4 . -121.9(8)
C7 C6 C8 C9 . 65.6(9)
C5 C6 C8 C9 . -58.1(9)
C10 C6 C8 C9 . -174.4(7)
C7 C6 C10 C11 . -61.2(10)
C5 C6 C10 C11 . 63.2(10)
C8 C6 C10 C11 . 179.2(8)
C2 C1 N1 Ag1 . -45.7(15)
N3 Ag1 N1 C1 . -157.8(8)
N2 Ag1 N1 C1 . 24.8(9)
C1 C2 N2 Ag1 . -21.3(15)
N3 Ag1 N2 C2 . -180.0(7)
N1 Ag1 N2 C2 . -2.2(8)
C3 C3 N3 Ag1 2_576 -54.0(11)
N1 Ag1 N3 C3 . -112.8(8)
N2 Ag1 N3 C3 . 63.4(7)
O3 C7 N4 C4 . -177.0(7)
C6 C7 N4 C4 . 4.4(11)
O3 C7 N4 Ag3 . 1.8(10)
C6 C7 N4 Ag3 . -176.9(5)
O1 C4 N4 C7 . 178.9(7)
N5 C4 N4 C7 . -0.4(11)
O1 C4 N4 Ag3 . 0.2(10)
N5 C4 N4 Ag3 . -179.0(5)
O2 C5 N5 C4 . -174.3(7)
C6 C5 N5 C4 . 6.9(11)
O2 C5 N5 Ag2 . 9.5(10)
C6 C5 N5 Ag2 . -169.2(5)
O1 C4 N5 C5 . 175.3(7)
N4 C4 N5 C5 . -5.5(11)
O1 C4 N5 Ag2 . -8.7(10)
N4 C4 N5 Ag2 . 170.5(5)
